data_1537522
loop_
_publ_author_name
'Klaska, R.'

_publ_section_title
;
 Ein synthetischer Leucit-Typ mit Ordnungstendenz
;
_journal_name_full Naturwissenschaften
_journal_page_first 592
_journal_page_last 593
_journal_volume 65
_journal_year 1978
_chemical_formula_sum 'Ga1.0833 K0.8 O6 Rb0.2 Si1.9167'
_chemical_name_systematic 'Rb0.2 K0.8 Ga Si2 O6'
_space_group_IT_number 88
_symmetry_space_group_name_Hall 'I 4bw -1bw'
_symmetry_space_group_name_H-M 'I 41/a :1'
_cell_angle_alpha 90
_cell_angle_beta 90
_cell_angle_gamma 90
_cell_formula_units_Z 16
_cell_length_a 13.157
_cell_length_b 13.157
_cell_length_c 13.897
_cell_volume 2405.663
_citation_journal_id_ASTM NATWAY
_cod_data_source_file Klaska_NATWAY_1978_125.cif
_cod_data_source_block Ga1.0833K0.8O6Rb0.2Si1.9167
_cod_original_sg_symbol_Hall '-I 4ad (x,y+1/4,z+1/8)'
_cod_database_code 1537522

loop_
_symmetry_equiv_pos_as_xyz
x,y,z
-y,x+1/2,z+1/4
-x+1/2,-y+1/2,z+1/2
y+1/2,-x,z+3/4
-x,-y+1/2,-z+1/4
y,-x,-z
x-1/2,y,-z-1/4
-y-1/2,x+1/2,-z-1/2
x+1/2,y+1/2,z+1/2
-y+1/2,x+1,z+3/4
-x+1,-y+1,z+1
y+1,-x+1/2,z+5/4
-x+1/2,-y+1,-z+3/4
y+1/2,-x+1/2,-z+1/2
x,y+1/2,-z+1/4
-y,x+1,-z

loop_
_atom_site_label
_atom_site_type_symbol
_atom_site_fract_x
_atom_site_fract_y
_atom_site_fract_z
_atom_site_occupancy
_atom_site_U_iso_or_equiv
Si1 Si+4 0.0562 0.6466 0.2923 0.6667 0.0
K2 K+1 0.3647 0.6163 0.256 0.4 0.0
Ga3 Ga+3 0.3912 0.8921 0.2101 0.5 0.0
O6 O-2 0.481 0.8647 0.2946 1 0.0
Si3 Si+4 0.3912 0.8921 0.2101 0.5 0.0
O5 O-2 0.2849 0.822 0.242 1 0.0
O3 O-2 0.1484 0.9326 0.3503 1 0.0
Si2 Si+4 0.1657 0.8617 0.2525 0.75 0.0
O2 O-2 0.0861 0.7655 0.2577 1 0.0
Rb2 Rb+1 0.3647 0.6163 0.256 0.1 0.0
O1 O-2 0.1326 0.5691 0.2321 1 0.0
Ga2 Ga+3 0.1657 0.8617 0.2525 0.25 0.0
O4 O-2 0.1303 0.9352 0.1627 1 0.0
Rb1 Rb+1 0.3646 0.6158 0.2281 0.1 0.0
K1 K+1 0.3646 0.6158 0.2281 0.4 0.0
Ga1 Ga+3 0.0562 0.6466 0.2923 0.3333 0.0
